data_7057516
loop_
_publ_author_name
'Tighadouini, Said'
'Radi, Smaail'
'Anannaz, Mohamed'
'Bacquet, Maryse'
'Degoutin, St\'ephanie'
'Tillard, Monique'
'Eddike, Driss'
'Amhamdi, Hassan'
'Garcia, Yann'

_publ_section_title
;
 Engineering \b-ketoenol structure functionality in hybrid silica as
 excellent adsorbent material for removal of heavy metals from water
;
_journal_issue 16
_journal_name_full 'New Journal of Chemistry'
_journal_page_first 13229
_journal_paper_doi 10.1039/C8NJ01918E
_journal_volume 42
_journal_year 2018
_chemical_formula_moiety 'C12 H12 N2 O3'
_chemical_formula_sum 'C12 H12 N2 O3'
_chemical_formula_weight 232.24
_space_group_crystal_system monoclinic
_space_group_IT_number 15
_space_group_name_Hall '-C 2yc'
_space_group_name_H-M_alt 'C 1 2/c 1'
_symmetry_space_group_name_Hall '-C 2yc'
_symmetry_space_group_name_H-M 'C 1 2/c 1'
_audit_creation_method SHELXL-2013
_audit_update_record
;
2018-05-22 deposited with the CCDC.
2018-06-06 downloaded from the CCDC.
;
_cell_angle_alpha 90
_cell_angle_beta 102.758(2)
_cell_angle_gamma 90
_cell_formula_units_Z 8
_cell_length_a 18.1817(6)
_cell_length_b 4.2733(2)
_cell_length_c 30.3211(9)
_cell_measurement_reflns_used 19733
_cell_measurement_temperature 298(2)
_cell_measurement_theta_max 27.922
_cell_measurement_theta_min 2.297
_cell_volume 2297.66(15)
_computing_cell_refinement 'CrysAlisRed 171 Oxford Diffraction,2009'
_computing_data_collection 'CrysAlis 171 Oxford Diffraction,2009'
_computing_data_reduction 'CrysAlisRed 171 Oxford Diffraction,2009'
_computing_molecular_graphics 'ortep3 for windows (Farrugia, 2012)'
_computing_structure_refinement 'SHELXL-2013 (Sheldrick, 2013)'
_computing_structure_solution 'SHELXS-2013, Sheldrick 2013'
_diffrn_ambient_temperature 298(2)
_diffrn_detector 'CCD plate'
_diffrn_detector_type Sapphire3
_diffrn_measured_fraction_theta_full 0.998
_diffrn_measured_fraction_theta_max 0.997
_diffrn_measurement_device_type 'Xcalibur, Sapphire3, Gemini'
_diffrn_measurement_method 'omega scan'
_diffrn_radiation_type MoK\a
_diffrn_radiation_wavelength 0.71073
_diffrn_reflns_av_R_equivalents 0.0481
_diffrn_reflns_av_unetI/netI 0.0221
_diffrn_reflns_Laue_measured_fraction_full 0.998
_diffrn_reflns_Laue_measured_fraction_max 0.997
_diffrn_reflns_limit_h_max 22
_diffrn_reflns_limit_h_min -22
_diffrn_reflns_limit_k_max 5
_diffrn_reflns_limit_k_min -5
_diffrn_reflns_limit_l_max 36
_diffrn_reflns_limit_l_min -36
_diffrn_reflns_number 18962
_diffrn_reflns_point_group_measured_fraction_full 0.998
_diffrn_reflns_point_group_measured_fraction_max 0.997
_diffrn_reflns_theta_full 25.242
_diffrn_reflns_theta_max 25.691
_diffrn_reflns_theta_min 2.297
_diffrn_source 'fine-focus sealed tube'
_diffrn_standards_decay_% 0
_diffrn_standards_interval_count 50
_exptl_absorpt_coefficient_mu 0.098
_exptl_absorpt_correction_type none
_exptl_crystal_colour 'pale yellow'
_exptl_crystal_density_diffrn 1.343
_exptl_crystal_density_method 'not measured'
_exptl_crystal_description parallelepiped
_exptl_crystal_F_000 976
_exptl_crystal_size_max 0.48
_exptl_crystal_size_mid 0.15
_exptl_crystal_size_min 0.07
_refine_diff_density_max 0.595
_refine_diff_density_min -0.293
_refine_diff_density_rms 0.059
_refine_ls_extinction_method none
_refine_ls_goodness_of_fit_ref 1.195
_refine_ls_matrix_type full
_refine_ls_number_parameters 165
_refine_ls_number_reflns 2191
_refine_ls_number_restraints 0
_refine_ls_restrained_S_all 1.195
_refine_ls_R_factor_all 0.1005
_refine_ls_R_factor_gt 0.0896
_refine_ls_shift/su_max 0.001
_refine_ls_shift/su_mean 0.000
_refine_ls_structure_factor_coef Fsqd
_refine_ls_weighting_details
;
 w=1/[\s^2^(Fo^2^)+(0.1021P)^2^+3.5490P]
 where P=(Fo^2^+2Fc^2^)/3
;
_refine_ls_weighting_scheme calc
_refine_ls_wR_factor_gt 0.2349
_refine_ls_wR_factor_ref 0.2432
_reflns_Friedel_coverage 0.000
_reflns_number_gt 1907
_reflns_number_total 2191
_reflns_threshold_expression 'I > 2\s(I)'
_cod_data_source_file c8nj01918e1.cif
_cod_data_source_block M70
_cod_depositor_comments 'Adding full bibliography for 7057516.cif.'
_cod_database_code 7057516
_shelx_space_group_comment
;
The symmetry employed for this shelxl refinement is uniquely defined
by the following loop, which should always be used as a source of
symmetry information in preference to the above space-group names.
They are only intended as comments.
;
_shelxl_version_number 2013-2

loop_
_space_group_symop_operation_xyz
'x, y, z'
'-x, y, -z+1/2'
'x+1/2, y+1/2, z'
'-x+1/2, y+1/2, -z+1/2'
'-x, -y, -z'
'x, -y, z-1/2'
'-x+1/2, -y+1/2, -z'
'x+1/2, -y+1/2, z-1/2'

loop_
_atom_site_label
_atom_site_type_symbol
_atom_site_fract_x
_atom_site_fract_y
_atom_site_fract_z
_atom_site_U_iso_or_equiv
_atom_site_adp_type
_atom_site_occupancy
_atom_site_site_symmetry_order
_atom_site_calc_flag
_atom_site_refinement_flags_posn
_atom_site_refinement_flags_adp
O1 O 0.18234(15) 0.7146(7) 0.06268(8) 0.0728(8) Uani 1 1 d . .
O2 O 0.10532(14) 0.5299(7) 0.11706(9) 0.0768(9) Uani 1 1 d . .
H1 H 0.129(2) 0.570(11) 0.0874(15) 0.093(14) Uiso 1 1 d . .
N1 N 0.38783(16) 1.3127(7) 0.09972(9) 0.0552(7) Uani 1 1 d . .
N2 N 0.33553(15) 1.1878(7) 0.11938(8) 0.0526(7) Uani 1 1 d . .
C1 C 0.22633(19) 0.8553(9) 0.09545(11) 0.0544(9) Uani 1 1 d . .
C2 C 0.2131(2) 0.8395(9) 0.13933(11) 0.0556(9) Uani 1 1 d . .
H2 H 0.2435(19) 0.942(9) 0.1607(12) 0.057(10) Uiso 1 1 d . .
C3 C 0.15266(19) 0.6775(9) 0.14817(11) 0.0582(9) Uani 1 1 d . .
C4 C 0.13842(18) 0.6605(10) 0.19336(12) 0.0609(9) Uani 1 1 d . .
O3 O 0.18475(16) 0.8362(8) 0.22721(9) 0.0795(9) Uani 1 1 d . .
C6 C 0.1055(3) 0.5908(13) 0.25813(14) 0.0865(14) Uani 1 1 d . .
H6 H 0.0803 0.5183 0.2797 0.104 Uiso 1 1 calc R U
C7 C 0.1615(3) 0.7870(14) 0.26572(14) 0.0896(15) Uani 1 1 d . .
H7 H 0.1822 0.8791 0.2935 0.108 Uiso 1 1 calc R U
C8 C 0.29020(18) 1.0269(8) 0.08632(9) 0.0497(8) Uani 1 1 d . .
C9 C 0.3145(2) 1.0528(9) 0.04585(10) 0.0587(9) Uani 1 1 d . .
H9 H 0.2925 0.9624 0.0182 0.070 Uiso 1 1 calc R U
C5 C 0.0886(2) 0.5025(14) 0.21059(18) 0.0941(15) Uani 1 1 d . .
H5 H 0.0514 0.3664 0.1957 0.113 Uiso 1 1 calc R U
C10 C 0.3766(2) 1.2367(9) 0.05522(11) 0.0582(9) Uani 1 1 d . .
C11 C 0.4284(3) 1.3458(11) 0.02623(14) 0.0820(13) Uani 1 1 d . .
H11A H 0.4785 1.2703 0.0385 0.123 Uiso 1 1 calc R U
H11B H 0.4288 1.5704 0.0255 0.123 Uiso 1 1 calc R U
H11C H 0.4112 1.2667 -0.0039 0.123 Uiso 1 1 calc R U
C12 C 0.4466(2) 1.5071(10) 0.12585(13) 0.0701(11) Uani 1 1 d . .
H12A H 0.4944 1.4039 0.1289 0.105 Uiso 1 1 calc R U
H12B H 0.4367 1.5428 0.1553 0.105 Uiso 1 1 calc R U
H12C H 0.4478 1.7037 0.1107 0.105 Uiso 1 1 calc R U

loop_
_atom_site_aniso_label
_atom_site_aniso_U_11
_atom_site_aniso_U_22
_atom_site_aniso_U_33
_atom_site_aniso_U_23
_atom_site_aniso_U_13
_atom_site_aniso_U_12
O1 0.0723(16) 0.096(2) 0.0464(13) -0.0128(13) 0.0059(12) -0.0071(15)
O2 0.0595(15) 0.101(2) 0.0668(16) -0.0066(16) 0.0080(13) -0.0106(15)
N1 0.0631(17) 0.0548(16) 0.0492(15) 0.0037(13) 0.0156(13) 0.0085(14)
N2 0.0568(16) 0.0587(16) 0.0434(14) 0.0036(12) 0.0134(12) 0.0084(13)
C1 0.0532(18) 0.064(2) 0.0445(16) -0.0003(15) 0.0079(14) 0.0122(16)
C2 0.0518(19) 0.070(2) 0.0437(17) -0.0044(16) 0.0077(15) 0.0059(17)
C3 0.0491(18) 0.071(2) 0.0535(19) 0.0039(17) 0.0084(15) 0.0145(17)
C4 0.0437(17) 0.081(3) 0.058(2) 0.0092(18) 0.0110(15) 0.0095(18)
O3 0.0790(18) 0.108(2) 0.0532(14) -0.0006(14) 0.0183(13) 0.0019(17)
C6 0.079(3) 0.121(4) 0.068(3) 0.020(3) 0.035(2) -0.001(3)
C7 0.087(3) 0.126(4) 0.059(2) 0.012(3) 0.025(2) 0.016(3)
C8 0.0555(18) 0.0560(19) 0.0367(15) 0.0034(14) 0.0085(13) 0.0111(15)
C9 0.070(2) 0.070(2) 0.0377(16) -0.0004(15) 0.0147(15) 0.0134(19)
C5 0.058(2) 0.121(4) 0.106(4) 0.028(3) 0.025(2) -0.004(3)
C10 0.069(2) 0.060(2) 0.0495(18) 0.0081(15) 0.0222(16) 0.0147(18)
C11 0.095(3) 0.088(3) 0.072(3) 0.014(2) 0.040(2) 0.002(3)
C12 0.066(2) 0.068(2) 0.075(2) 0.0032(19) 0.0113(19) 0.0000(19)

loop_
_atom_type_symbol
_atom_type_description
_atom_type_scat_dispersion_real
_atom_type_scat_dispersion_imag
_atom_type_scat_source
C C 0.0033 0.0016 'International Tables Vol C Tables 4.2.6.8 and 6.1.1.4'
H H 0.0000 0.0000 'International Tables Vol C Tables 4.2.6.8 and 6.1.1.4'
N N 0.0061 0.0033 'International Tables Vol C Tables 4.2.6.8 and 6.1.1.4'
O O 0.0106 0.0060 'International Tables Vol C Tables 4.2.6.8 and 6.1.1.4'

loop_
_geom_angle_atom_site_label_1
_geom_angle_atom_site_label_2
_geom_angle_atom_site_label_3
_geom_angle
C3 O2 H1 102(2)
N2 N1 C10 112.4(3)
N2 N1 C12 119.8(3)
C10 N1 C12 127.8(3)
C8 N2 N1 104.6(2)
O1 C1 C2 120.3(3)
O1 C1 C8 118.6(3)
C2 C1 C8 121.1(3)
C3 C2 C1 121.4(3)
C3 C2 H2 121(2)
C1 C2 H2 118(2)
O2 C3 C2 122.4(3)
O2 C3 C4 115.8(3)
C2 C3 C4 121.8(3)
C5 C4 O3 109.8(4)
C5 C4 C3 132.6(4)
O3 C4 C3 117.6(3)
C7 O3 C4 107.5(4)
C7 C6 C5 109.2(4)
C7 C6 H6 125.4
C5 C6 H6 125.4
C6 C7 O3 109.4(4)
C6 C7 H7 125.3
O3 C7 H7 125.3
N2 C8 C9 110.8(3)
N2 C8 C1 120.2(3)
C9 C8 C1 129.0(3)
C10 C9 C8 105.8(3)
C10 C9 H9 127.1
C8 C9 H9 127.1
C4 C5 C6 104.2(4)
C4 C5 H5 127.9
C6 C5 H5 127.9
C9 C10 N1 106.4(3)
C9 C10 C11 131.4(3)
N1 C10 C11 122.1(4)
C10 C11 H11A 109.5
C10 C11 H11B 109.5
H11A C11 H11B 109.5
C10 C11 H11C 109.5
H11A C11 H11C 109.5
H11B C11 H11C 109.5
N1 C12 H12A 109.5
N1 C12 H12B 109.5
H12A C12 H12B 109.5
N1 C12 H12C 109.5
H12A C12 H12C 109.5
H12B C12 H12C 109.5

loop_
_geom_bond_atom_site_label_1
_geom_bond_atom_site_label_2
_geom_bond_distance
O1 C1 1.280(4)
O2 C3 1.292(4)
O2 H1 1.09(5)
N1 N2 1.340(4)
N1 C10 1.359(4)
N1 C12 1.444(5)
N2 C8 1.339(4)
C1 C2 1.405(5)
C1 C8 1.451(5)
C2 C3 1.374(5)
C2 H2 0.87(4)
C3 C4 1.451(5)
C4 C5 1.326(6)
C4 O3 1.394(5)
O3 C7 1.343(5)
C6 C7 1.299(7)
C6 C5 1.456(7)
C6 H6 0.9300
C7 H7 0.9300
C8 C9 1.397(4)
C9 C10 1.353(5)
C9 H9 0.9300
C5 H5 0.9300
C10 C11 1.498(5)
C11 H11A 0.9600
C11 H11B 0.9600
C11 H11C 0.9600
C12 H12A 0.9600
C12 H12B 0.9600
C12 H12C 0.9600

loop_
_geom_torsion_atom_site_label_1
_geom_torsion_atom_site_label_2
_geom_torsion_atom_site_label_3
_geom_torsion_atom_site_label_4
_geom_torsion
C10 N1 N2 C8 0.3(4)
C12 N1 N2 C8 179.5(3)
O1 C1 C2 C3 -0.8(5)
C8 C1 C2 C3 180.0(3)
C1 C2 C3 O2 0.5(6)
C1 C2 C3 C4 -179.8(3)
O2 C3 C4 C5 5.8(6)
C2 C3 C4 C5 -173.9(4)
O2 C3 C4 O3 -175.2(3)
C2 C3 C4 O3 5.1(5)
C5 C4 O3 C7 -1.1(5)
C3 C4 O3 C7 179.7(4)
C5 C6 C7 O3 -0.8(6)
C4 O3 C7 C6 1.2(5)
N1 N2 C8 C9 -0.1(4)
N1 N2 C8 C1 179.5(3)
O1 C1 C8 N2 177.1(3)
C2 C1 C8 N2 -3.6(5)
O1 C1 C8 C9 -3.3(5)
C2 C1 C8 C9 175.9(3)
N2 C8 C9 C10 -0.1(4)
C1 C8 C9 C10 -179.7(3)
O3 C4 C5 C6 0.5(5)
C3 C4 C5 C6 179.6(4)
C7 C6 C5 C4 0.2(6)
C8 C9 C10 N1 0.3(4)
C8 C9 C10 C11 178.9(4)
N2 N1 C10 C9 -0.4(4)
C12 N1 C10 C9 -179.5(3)
N2 N1 C10 C11 -179.2(3)
C12 N1 C10 C11 1.8(6)
